data_4315978
loop_
_publ_author_name
'Richard D. Adams'
'William C. Pearl'

_publ_section_title
;
 Reactions of the Platinum (Tri-tert-butylphosphine) Group with Bridging
 SbPh2 Ligands in Rhenium-Antimony Carbonyl Complexes
;
_journal_name_full 'Inorganic Chemistry'
_journal_page_first 6188
_journal_page_last 6195
_journal_paper_doi 10.1021/ic1008335
_journal_volume 49
_journal_year 2010
_chemical_formula_sum 'C49 H69 O7 P2 Pt2 Re2 Sb3'
_chemical_formula_weight 1959.81
_chemical_name_systematic
; 
 ? 
;
_space_group_IT_number 2
_symmetry_cell_setting triclinic
_symmetry_space_group_name_Hall '-P 1'
_symmetry_space_group_name_H-M 'P -1'
_atom_sites_solution_hydrogens geom
_atom_sites_solution_primary direct
_atom_sites_solution_secondary difmap
_audit_creation_method SHELXL-97
_cell_angle_alpha 104.339(2)
_cell_angle_beta 94.029(2)
_cell_angle_gamma 111.518(2)
_cell_formula_units_Z 2
_cell_length_a 12.3000(10)
_cell_length_b 13.9922(11)
_cell_length_c 18.8826(14)
_cell_measurement_reflns_used 2415
_cell_measurement_temperature 294(2)
_cell_measurement_theta_max 2.26
_cell_measurement_theta_min 20.28
_cell_volume 2881.9(4)
_computing_cell_refinement 'SAINT+  V6.45 (Bruker, 2003)'
_computing_data_collection 'SMART V5.632 (Bruker, 2005)'
_computing_data_reduction 'SAINT+  V6.45'
_computing_molecular_graphics 'SHELXTL V6.1 (Sheldrick, 2000)'
_computing_publication_material 'SHELXTL V6.1'
_computing_structure_refinement 'SHELXL-97 (Sheldrick, 1997)'
_computing_structure_solution 'SHELXS-97 (Sheldrick, 1990)'
_diffrn_ambient_temperature 294(2)
_diffrn_measured_fraction_theta_full 0.997
_diffrn_measured_fraction_theta_max 0.997
_diffrn_measurement_device_type 'Bruker SMART APEX CCD diffractometer'
_diffrn_measurement_method 'omega scans'
_diffrn_radiation_monochromator graphite
_diffrn_radiation_source 'fine-focus sealed tube'
_diffrn_radiation_type MoK\a
_diffrn_radiation_wavelength 0.71073
_diffrn_reflns_av_R_equivalents 0.0746
_diffrn_reflns_av_sigmaI/netI 0.1166
_diffrn_reflns_limit_h_max 15
_diffrn_reflns_limit_h_min -15
_diffrn_reflns_limit_k_max 17
_diffrn_reflns_limit_k_min -17
_diffrn_reflns_limit_l_max 23
_diffrn_reflns_limit_l_min -23
_diffrn_reflns_number 26490
_diffrn_reflns_theta_full 26.37
_diffrn_reflns_theta_max 26.37
_diffrn_reflns_theta_min 2.13
_diffrn_standards_decay_% <1
_exptl_absorpt_coefficient_mu 10.501
_exptl_absorpt_correction_T_max 1.000
_exptl_absorpt_correction_T_min 0.572
_exptl_absorpt_correction_type multi-scan
_exptl_absorpt_process_details '(SADABS, Bruker, 1997)'
_exptl_crystal_colour brown
_exptl_crystal_density_diffrn 2.258
_exptl_crystal_density_method 'not measured'
_exptl_crystal_description bar
_exptl_crystal_F_000 1816
_exptl_crystal_size_max 0.20
_exptl_crystal_size_mid 0.08
_exptl_crystal_size_min 0.04
_refine_diff_density_max 1.982
_refine_diff_density_min -1.616
_refine_diff_density_rms 0.234
_refine_ls_extinction_method none
_refine_ls_goodness_of_fit_ref 1.002
_refine_ls_hydrogen_treatment constr
_refine_ls_matrix_type full
_refine_ls_number_parameters 604
_refine_ls_number_reflns 11770
_refine_ls_number_restraints 0
_refine_ls_restrained_S_all 1.002
_refine_ls_R_factor_all 0.1186
_refine_ls_R_factor_gt 0.0630
_refine_ls_shift/su_max 0.001
_refine_ls_shift/su_mean 0.000
_refine_ls_structure_factor_coef Fsqd
_refine_ls_weighting_details 'calc w=1/[\s^2^(Fo^2^)+(0.0378P)^2^+0.0000P] where P=(Fo^2^+2Fc^2^)/3'
_refine_ls_weighting_scheme calc
_refine_ls_wR_factor_gt 0.1086
_refine_ls_wR_factor_ref 0.1281
_reflns_number_gt 7148
_reflns_number_total 11770
_reflns_threshold_expression >2sigma(I)
_cod_data_source_file ic1008335_si_002_4.cif
_cod_data_source_block 5
_cod_depositor_comments
;
The following automatic conversions were performed:

'_symmetry_cell_setting' value 'Triclinic' changed to 'triclinic'
according to the built-in table from CIF Core dictionary named
'cif_core.dic' version 2.4.1 from 2010-06-29.

Automatic conversion script
Id: cif_fix_values 1646 2011-03-28 12:23:43Z adriana 
;
_cod_database_code 4315978

loop_
_symmetry_equiv_pos_as_xyz
'x, y, z'
'-x, -y, -z'

loop_
_atom_site_label
_atom_site_type_symbol
_atom_site_fract_x
_atom_site_fract_y
_atom_site_fract_z
_atom_site_U_iso_or_equiv
_atom_site_adp_type
_atom_site_occupancy
_atom_site_symmetry_multiplicity
_atom_site_calc_flag
_atom_site_refinement_flags
_atom_site_disorder_assembly
_atom_site_disorder_group
Pt1 Pt 0.64726(5) 0.45843(5) 0.24958(3) 0.04023(17) Uani 1 1 d . . .
Pt2 Pt 0.82769(5) 0.74721(5) 0.27616(3) 0.04255(17) Uani 1 1 d . . .
Re1 Re 0.42411(6) 0.64722(6) 0.18612(4) 0.04846(19) Uani 1 1 d . . .
Re2 Re 0.66905(5) 0.64756(5) 0.36864(3) 0.03724(16) Uani 1 1 d . . .
Sb1 Sb 0.47481(9) 0.51395(8) 0.25738(6) 0.0416(3) Uani 1 1 d . . .
Sb2 Sb 0.63729(9) 0.77487(8) 0.28261(6) 0.0415(3) Uani 1 1 d . . .
Sb3 Sb 0.85068(9) 0.59531(8) 0.31842(6) 0.0411(3) Uani 1 1 d . . .
P1 P 0.6188(4) 0.2956(3) 0.1735(2) 0.0477(11) Uani 1 1 d . . .
P2 P 0.9673(4) 0.8357(3) 0.2172(2) 0.0488(11) Uani 1 1 d . . .
O11 O 0.5792(12) 0.5856(11) 0.0714(7) 0.081(4) Uani 1 1 d . . .
O12 O 0.1897(14) 0.4787(13) 0.0886(9) 0.113(6) Uani 1 1 d . . .
O13 O 0.2979(12) 0.6989(12) 0.3212(9) 0.100(5) Uani 1 1 d . . .
O14 O 0.4123(12) 0.8341(12) 0.1325(7) 0.090(4) Uani 1 1 d . . .
O21 O 0.6429(11) 0.4886(10) 0.4606(6) 0.072(4) Uani 1 1 d . . .
O22 O 0.4886(12) 0.7151(12) 0.4493(8) 0.089(5) Uani 1 1 d . . .
O23 O 0.8683(11) 0.8359(9) 0.4829(6) 0.071(4) Uani 1 1 d . . .
C11 C 0.5216(15) 0.6082(15) 0.1129(11) 0.066(5) Uani 1 1 d . . .
C12 C 0.277(2) 0.5420(19) 0.1249(11) 0.082(6) Uani 1 1 d . . .
C13 C 0.3404(16) 0.6789(14) 0.2723(10) 0.058(5) Uani 1 1 d . . .
C14 C 0.4158(16) 0.7615(15) 0.1530(11) 0.070(5) Uani 1 1 d . . .
C21 C 0.6538(12) 0.5433(14) 0.4237(7) 0.043(4) Uani 1 1 d . . .
C22 C 0.5498(17) 0.6885(16) 0.4155(11) 0.074(6) Uani 1 1 d . . .
C23 C 0.7936(16) 0.7632(14) 0.4387(9) 0.055(5) Uani 1 1 d . . .
C24 C 0.3247(14) 0.4190(12) 0.2974(9) 0.046(4) Uani 1 1 d . . .
C25 C 0.3472(15) 0.3800(12) 0.3562(10) 0.063(5) Uani 1 1 d . . .
H25 H 0.4239 0.3976 0.3796 0.076 Uiso 1 1 calc R . .
C26 C 0.246(2) 0.3125(16) 0.3777(10) 0.082(6) Uani 1 1 d . . .
H26 H 0.2564 0.2864 0.4173 0.098 Uiso 1 1 calc R . .
C27 C 0.1378(19) 0.2855(16) 0.3434(13) 0.082(7) Uani 1 1 d . . .
H27 H 0.0743 0.2383 0.3580 0.098 Uiso 1 1 calc R . .
C28 C 0.116(2) 0.3233(19) 0.2887(16) 0.116(9) Uani 1 1 d . . .
H28 H 0.0380 0.3063 0.2677 0.139 Uiso 1 1 calc R . .
C29 C 0.2097(14) 0.3885(13) 0.2627(11) 0.064(5) Uani 1 1 d . . .
H29 H 0.1949 0.4114 0.2222 0.077 Uiso 1 1 calc R . .
C30 C 0.6449(15) 0.9200(13) 0.3593(9) 0.049(4) Uani 1 1 d . . .
C31 C 0.5438(18) 0.9449(15) 0.3617(11) 0.074(6) Uani 1 1 d . . .
H31 H 0.4734 0.9004 0.3286 0.088 Uiso 1 1 calc R . .
C32 C 0.551(2) 1.0375(17) 0.4148(13) 0.084(7) Uani 1 1 d . . .
H32 H 0.4844 1.0540 0.4173 0.101 Uiso 1 1 calc R . .
C33 C 0.651(2) 1.1014(18) 0.4611(12) 0.087(7) Uani 1 1 d . . .
H33 H 0.6532 1.1624 0.4962 0.104 Uiso 1 1 calc R . .
C34 C 0.749(2) 1.0807(17) 0.4589(10) 0.086(7) Uani 1 1 d . . .
H34 H 0.8187 1.1265 0.4923 0.104 Uiso 1 1 calc R . .
C35 C 0.7451(17) 0.9887(13) 0.4053(10) 0.066(5) Uani 1 1 d . . .
H35 H 0.8139 0.9758 0.4022 0.079 Uiso 1 1 calc R . .
C36 C 0.9827(13) 0.6029(12) 0.4045(9) 0.045(4) Uani 1 1 d . . .
C37 C 1.0703(15) 0.5756(15) 0.3830(9) 0.063(5) Uani 1 1 d . . .
H37 H 1.0722 0.5532 0.3326 0.075 Uiso 1 1 calc R . .
C38 C 1.1597(15) 0.5800(16) 0.4349(11) 0.074(6) Uani 1 1 d . . .
H38 H 1.2199 0.5593 0.4195 0.088 Uiso 1 1 calc R . .
C39 C 1.1574(16) 0.6150(15) 0.5081(12) 0.075(6) Uani 1 1 d . . .
H39 H 1.2171 0.6195 0.5435 0.089 Uiso 1 1 calc R . .
C40 C 1.0656(15) 0.6442(15) 0.5305(9) 0.063(5) Uani 1 1 d . . .
H40 H 1.0635 0.6679 0.5808 0.075 Uiso 1 1 calc R . .
C41 C 0.9793(16) 0.6379(15) 0.4786(10) 0.068(5) Uani 1 1 d . . .
H41 H 0.9178 0.6574 0.4932 0.082 Uiso 1 1 calc R . .
C42 C 0.4673(19) 0.2262(15) 0.1068(11) 0.078(6) Uani 1 1 d . . .
C43 C 0.4487(19) 0.1227(16) 0.0478(10) 0.101(8) Uani 1 1 d . . .
H43A H 0.3675 0.0886 0.0228 0.151 Uiso 1 1 calc R . .
H43B H 0.4671 0.0753 0.0709 0.151 Uiso 1 1 calc R . .
H43C H 0.4999 0.1389 0.0124 0.151 Uiso 1 1 calc R . .
C44 C 0.3683(16) 0.1933(15) 0.1544(11) 0.093(7) Uani 1 1 d . . .
H44A H 0.2916 0.1647 0.1235 0.140 Uiso 1 1 calc R . .
H44B H 0.3764 0.2553 0.1938 0.140 Uiso 1 1 calc R . .
H44C H 0.3763 0.1397 0.1753 0.140 Uiso 1 1 calc R . .
C45 C 0.446(2) 0.3029(15) 0.0711(11) 0.108(8) Uani 1 1 d . . .
H45A H 0.4871 0.3065 0.0299 0.162 Uiso 1 1 calc R . .
H45B H 0.4747 0.3729 0.1067 0.162 Uiso 1 1 calc R . .
H45C H 0.3624 0.2789 0.0539 0.162 Uiso 1 1 calc R . .
C46 C 0.6276(16) 0.2109(13) 0.2374(9) 0.055(4) Uani 1 1 d . . .
C47 C 0.7531(18) 0.2444(16) 0.2727(11) 0.094(7) Uani 1 1 d . . .
H47A H 0.7919 0.3214 0.2879 0.142 Uiso 1 1 calc R . .
H47B H 0.7935 0.2145 0.2377 0.142 Uiso 1 1 calc R . .
H47C H 0.7546 0.2189 0.3154 0.142 Uiso 1 1 calc R . .
C48 C 0.5727(18) 0.0888(13) 0.1999(10) 0.083(6) Uani 1 1 d . . .
H48A H 0.6224 0.0697 0.1670 0.125 Uiso 1 1 calc R . .
H48B H 0.4952 0.0683 0.1721 0.125 Uiso 1 1 calc R . .
H48C H 0.5663 0.0521 0.2372 0.125 Uiso 1 1 calc R . .
C49 C 0.563(2) 0.2362(17) 0.3010(11) 0.105(8) Uani 1 1 d . . .
H49A H 0.5785 0.2051 0.3385 0.158 Uiso 1 1 calc R . .
H49B H 0.4793 0.2068 0.2825 0.158 Uiso 1 1 calc R . .
H49C H 0.5912 0.3127 0.3220 0.158 Uiso 1 1 calc R . .
C50 C 0.7392(18) 0.2989(15) 0.1150(11) 0.074(6) Uani 1 1 d . . .
C51 C 0.8617(17) 0.3749(16) 0.1571(13) 0.103(8) Uani 1 1 d . . .
H51A H 0.8747 0.3609 0.2035 0.155 Uiso 1 1 calc R . .
H51B H 0.8685 0.4477 0.1664 0.155 Uiso 1 1 calc R . .
H51C H 0.9199 0.3646 0.1283 0.155 Uiso 1 1 calc R . .
C52 C 0.741(2) 0.1876(16) 0.0770(13) 0.124(10) Uani 1 1 d . . .
H52A H 0.8009 0.1963 0.0462 0.186 Uiso 1 1 calc R . .
H52B H 0.6649 0.1405 0.0469 0.186 Uiso 1 1 calc R . .
H52C H 0.7588 0.1571 0.1143 0.186 Uiso 1 1 calc R . .
C53 C 0.716(2) 0.3453(18) 0.0508(12) 0.134(11) Uani 1 1 d . . .
H53A H 0.7067 0.4112 0.0713 0.201 Uiso 1 1 calc R . .
H53B H 0.6455 0.2943 0.0166 0.201 Uiso 1 1 calc R . .
H53C H 0.7826 0.3590 0.0253 0.201 Uiso 1 1 calc R . .
C54 C 0.9921(19) 0.7361(17) 0.1372(11) 0.078(6) Uani 1 1 d . . .
C55 C 1.062(2) 0.7820(19) 0.0826(13) 0.156(13) Uani 1 1 d . . .
H55A H 1.1325 0.8436 0.1090 0.234 Uiso 1 1 calc R . .
H55B H 1.0143 0.8031 0.0523 0.234 Uiso 1 1 calc R . .
H55C H 1.0836 0.7287 0.0517 0.234 Uiso 1 1 calc R . .
C56 C 1.0536(18) 0.6746(15) 0.1673(11) 0.092(7) Uani 1 1 d . . .
H56A H 1.0510 0.6151 0.1277 0.137 Uiso 1 1 calc R . .
H56B H 1.0140 0.6481 0.2048 0.137 Uiso 1 1 calc R . .
H56C H 1.1348 0.7214 0.1886 0.137 Uiso 1 1 calc R . .
C57 C 0.871(2) 0.651(2) 0.0988(14) 0.148(12) Uani 1 1 d . . .
H57A H 0.8318 0.6782 0.0681 0.222 Uiso 1 1 calc R . .
H57B H 0.8238 0.6307 0.1355 0.222 Uiso 1 1 calc R . .
H57C H 0.8793 0.5886 0.0686 0.222 Uiso 1 1 calc R . .
C58 C 0.9267(18) 0.9333(17) 0.1773(11) 0.075(6) Uani 1 1 d . . .
C59 C 0.823(2) 0.866(2) 0.1126(12) 0.124(9) Uani 1 1 d . . .
H59A H 0.7551 0.8257 0.1310 0.186 Uiso 1 1 calc R . .
H59B H 0.8448 0.8170 0.0772 0.186 Uiso 1 1 calc R . .
H59C H 0.8032 0.9123 0.0891 0.186 Uiso 1 1 calc R . .
C60 C 0.8877(19) 1.0050(18) 0.2344(13) 0.112(9) Uani 1 1 d . . .
H60A H 0.8180 0.9616 0.2495 0.168 Uiso 1 1 calc R . .
H60B H 0.8699 1.0543 0.2131 0.168 Uiso 1 1 calc R . .
H60C H 0.9502 1.0444 0.2769 0.168 Uiso 1 1 calc R . .
C61 C 1.026(2) 1.0091(16) 0.1453(14) 0.125(10) Uani 1 1 d . . .
H61A H 1.0601 0.9675 0.1131 0.188 Uiso 1 1 calc R . .
H61B H 1.0867 1.0626 0.1854 0.188 Uiso 1 1 calc R . .
H61C H 0.9921 1.0437 0.1177 0.188 Uiso 1 1 calc R . .
C62 C 1.1099(13) 0.9160(14) 0.2859(10) 0.060(5) Uani 1 1 d . . .
C63 C 1.100(2) 1.011(2) 0.3420(12) 0.150(13) Uani 1 1 d . . .
H63A H 1.0258 0.9874 0.3587 0.225 Uiso 1 1 calc R . .
H63B H 1.1054 1.0660 0.3189 0.225 Uiso 1 1 calc R . .
H63C H 1.1641 1.0394 0.3837 0.225 Uiso 1 1 calc R . .
C64 C 1.2230(19) 0.959(2) 0.2532(15) 0.164(13) Uani 1 1 d . . .
H64A H 1.2917 0.9851 0.2911 0.246 Uiso 1 1 calc R . .
H64B H 1.2222 1.0174 0.2348 0.246 Uiso 1 1 calc R . .
H64C H 1.2254 0.9029 0.2132 0.246 Uiso 1 1 calc R . .
C65 C 1.1362(18) 0.8488(17) 0.3298(12) 0.106(8) Uani 1 1 d . . .
H65A H 1.2187 0.8816 0.3523 0.159 Uiso 1 1 calc R . .
H65B H 1.1184 0.7782 0.2974 0.159 Uiso 1 1 calc R . .
H65C H 1.0884 0.8435 0.3679 0.159 Uiso 1 1 calc R . .

loop_
_atom_site_aniso_label
_atom_site_aniso_U_11
_atom_site_aniso_U_22
_atom_site_aniso_U_33
_atom_site_aniso_U_23
_atom_site_aniso_U_13
_atom_site_aniso_U_12
Pt1 0.0440(4) 0.0403(4) 0.0386(4) 0.0101(3) 0.0116(3) 0.0194(3)
Pt2 0.0441(4) 0.0456(4) 0.0427(4) 0.0155(3) 0.0156(3) 0.0201(3)
Re1 0.0509(4) 0.0511(4) 0.0468(4) 0.0164(3) 0.0044(3) 0.0236(4)
Re2 0.0399(4) 0.0418(4) 0.0337(3) 0.0108(3) 0.0119(3) 0.0195(3)
Sb1 0.0391(6) 0.0436(6) 0.0453(6) 0.0142(5) 0.0104(5) 0.0186(5)
Sb2 0.0444(7) 0.0414(6) 0.0432(6) 0.0130(5) 0.0116(5) 0.0210(5)
Sb3 0.0405(6) 0.0462(7) 0.0415(6) 0.0133(5) 0.0111(5) 0.0218(5)
P1 0.063(3) 0.041(3) 0.042(3) 0.011(2) 0.014(2) 0.024(2)
P2 0.051(3) 0.048(3) 0.050(3) 0.020(2) 0.020(2) 0.017(2)
O11 0.100(11) 0.091(10) 0.046(8) 0.008(7) 0.031(7) 0.034(8)
O12 0.079(12) 0.120(14) 0.096(12) 0.005(10) -0.024(9) 0.017(10)
O13 0.099(12) 0.124(13) 0.127(14) 0.060(11) 0.072(10) 0.077(10)
O14 0.117(12) 0.095(11) 0.078(10) 0.040(9) 0.005(8) 0.056(10)
O21 0.097(10) 0.078(9) 0.056(8) 0.041(7) 0.005(7) 0.041(8)
O22 0.097(11) 0.128(13) 0.101(11) 0.055(10) 0.069(9) 0.085(10)
O23 0.078(10) 0.054(8) 0.052(8) -0.002(7) -0.003(7) 0.008(7)
C11 0.053(12) 0.079(14) 0.077(14) 0.053(12) 0.019(10) 0.017(10)
C12 0.086(17) 0.108(19) 0.063(14) 0.031(13) 0.009(12) 0.047(15)
C13 0.068(13) 0.050(11) 0.065(13) 0.011(10) 0.002(10) 0.038(10)
C14 0.060(13) 0.067(14) 0.086(15) 0.037(12) 0.006(10) 0.021(11)
C21 0.034(9) 0.082(13) 0.016(8) 0.008(8) 0.003(6) 0.031(9)
C22 0.079(15) 0.087(15) 0.090(16) 0.052(13) 0.044(12) 0.051(13)
C23 0.067(13) 0.060(12) 0.041(10) 0.007(9) 0.018(9) 0.031(10)
C24 0.046(11) 0.040(10) 0.043(10) 0.004(8) 0.012(8) 0.013(8)
C25 0.055(12) 0.035(10) 0.067(13) -0.007(9) 0.011(10) -0.004(9)
C26 0.087(17) 0.091(17) 0.054(13) 0.023(12) 0.034(12) 0.016(14)
C27 0.066(16) 0.049(13) 0.12(2) 0.015(13) 0.036(14) 0.013(12)
C28 0.064(16) 0.10(2) 0.21(3) 0.09(2) 0.030(17) 0.038(15)
C29 0.038(11) 0.050(11) 0.109(16) 0.034(11) 0.015(10) 0.015(9)
C30 0.055(11) 0.047(10) 0.042(10) 0.011(8) 0.017(8) 0.017(9)
C31 0.084(15) 0.058(13) 0.092(16) 0.025(12) 0.032(12) 0.038(11)
C32 0.11(2) 0.067(15) 0.094(18) 0.026(13) 0.053(15) 0.045(14)
C33 0.13(2) 0.062(15) 0.086(17) 0.012(13) 0.026(15) 0.058(16)
C34 0.12(2) 0.073(16) 0.051(13) 0.005(11) -0.017(12) 0.036(14)
C35 0.074(14) 0.042(11) 0.067(13) 0.009(10) -0.001(11) 0.014(10)
C36 0.037(10) 0.050(10) 0.053(11) 0.027(9) 0.010(8) 0.013(8)
C37 0.058(12) 0.102(16) 0.049(11) 0.033(11) 0.019(9) 0.047(11)
C38 0.053(12) 0.098(16) 0.067(14) 0.006(12) -0.006(10) 0.041(11)
C39 0.063(14) 0.071(14) 0.088(16) 0.028(12) -0.020(11) 0.027(11)
C40 0.066(13) 0.092(15) 0.041(10) 0.016(10) 0.004(9) 0.047(12)
C41 0.073(14) 0.085(15) 0.061(13) 0.028(11) 0.007(10) 0.045(12)
C42 0.112(18) 0.044(12) 0.072(14) 0.013(10) -0.001(12) 0.030(12)
C43 0.13(2) 0.087(17) 0.051(13) -0.018(12) -0.001(12) 0.030(15)
C44 0.054(14) 0.072(15) 0.101(18) 0.005(13) -0.006(12) -0.016(11)
C45 0.16(2) 0.055(14) 0.081(16) 0.009(12) -0.029(15) 0.033(15)
C46 0.076(13) 0.056(12) 0.039(10) 0.013(9) 0.009(9) 0.033(10)
C47 0.096(18) 0.097(18) 0.100(17) 0.034(14) -0.010(13) 0.051(14)
C48 0.127(19) 0.044(12) 0.071(14) 0.017(10) 0.008(12) 0.028(12)
C49 0.17(2) 0.107(19) 0.098(18) 0.067(15) 0.062(17) 0.082(18)
C50 0.083(15) 0.060(13) 0.089(15) 0.014(11) 0.058(12) 0.036(11)
C51 0.065(15) 0.094(17) 0.16(2) 0.025(16) 0.074(15) 0.036(13)
C52 0.15(2) 0.064(15) 0.16(2) 0.009(16) 0.093(19) 0.040(15)
C53 0.21(3) 0.100(19) 0.086(18) 0.048(16) 0.089(19) 0.029(19)
C54 0.096(17) 0.088(16) 0.068(14) 0.034(12) 0.047(12) 0.044(14)
C55 0.26(4) 0.13(2) 0.13(2) 0.07(2) 0.16(2) 0.10(2)
C56 0.122(19) 0.057(13) 0.102(17) 0.005(12) 0.051(14) 0.049(13)
C57 0.14(3) 0.12(2) 0.14(2) -0.052(19) 0.021(19) 0.050(19)
C58 0.080(15) 0.092(16) 0.072(14) 0.045(12) 0.026(12) 0.040(13)
C59 0.12(2) 0.14(2) 0.11(2) 0.059(18) -0.010(17) 0.041(18)
C60 0.12(2) 0.11(2) 0.17(3) 0.107(19) 0.081(18) 0.075(17)
C61 0.16(2) 0.081(17) 0.18(3) 0.083(18) 0.10(2) 0.053(17)
C62 0.032(10) 0.051(11) 0.065(12) 0.012(10) 0.003(8) -0.016(8)
C63 0.15(2) 0.15(2) 0.10(2) -0.072(18) -0.062(17) 0.09(2)
C64 0.08(2) 0.22(3) 0.18(3) 0.11(3) 0.038(19) 0.00(2)
C65 0.082(17) 0.099(19) 0.14(2) 0.039(16) -0.018(15) 0.037(14)

loop_
_atom_type_symbol
_atom_type_description
_atom_type_scat_dispersion_real
_atom_type_scat_dispersion_imag
_atom_type_scat_source
C C 0.0033 0.0016 'International Tables Vol C Tables 4.2.6.8 and 6.1.1.4'
H H 0.0000 0.0000 'International Tables Vol C Tables 4.2.6.8 and 6.1.1.4'
O O 0.0106 0.0060 'International Tables Vol C Tables 4.2.6.8 and 6.1.1.4'
P P 0.1023 0.0942 'International Tables Vol C Tables 4.2.6.8 and 6.1.1.4'
Sb Sb -0.5866 1.5461 'International Tables Vol C Tables 4.2.6.8 and 6.1.1.4'
Re Re -1.0185 7.2310 'International Tables Vol C Tables 4.2.6.8 and 6.1.1.4'
Pt Pt -1.7033 8.3905 'International Tables Vol C Tables 4.2.6.8 and 6.1.1.4'

loop_
_geom_angle_atom_site_label_1
_geom_angle_atom_site_label_2
_geom_angle_atom_site_label_3
_geom_angle
_geom_angle_site_symmetry_1
_geom_angle_site_symmetry_3
_geom_angle_publ_flag
P1 Pt1 Sb1 119.12(12) . . ?
P1 Pt1 Sb3 122.47(12) . . ?
Sb1 Pt1 Sb3 118.14(4) . . ?
P1 Pt1 Re2 169.19(11) . . ?
Sb1 Pt1 Re2 60.69(3) . . ?
Sb3 Pt1 Re2 60.01(3) . . ?
P2 Pt2 Sb2 121.68(12) . . ?
P2 Pt2 Sb3 118.29(11) . . ?
Sb2 Pt2 Sb3 119.31(4) . . ?
P2 Pt2 Re2 173.03(12) . . ?
Sb2 Pt2 Re2 61.48(3) . . ?
Sb3 Pt2 Re2 60.10(3) . . ?
C14 Re1 C12 94.7(8) . . ?
C14 Re1 C11 95.3(8) . . ?
C12 Re1 C11 93.4(8) . . ?
C14 Re1 C13 92.9(7) . . ?
C12 Re1 C13 91.2(8) . . ?
C11 Re1 C13 170.2(7) . . ?
C14 Re1 Sb1 167.9(6) . . ?
C12 Re1 Sb1 97.2(6) . . ?
C11 Re1 Sb1 86.5(5) . . ?
C13 Re1 Sb1 84.4(5) . . ?
C14 Re1 Sb2 93.7(6) . . ?
C12 Re1 Sb2 171.6(6) . . ?
C11 Re1 Sb2 86.4(5) . . ?
C13 Re1 Sb2 87.8(5) . . ?
Sb1 Re1 Sb2 74.40(3) . . ?
C23 Re2 C22 91.6(8) . . ?
C23 Re2 C21 95.8(7) . . ?
C22 Re2 C21 91.4(6) . . ?
C23 Re2 Sb3 83.5(5) . . ?
C22 Re2 Sb3 173.6(6) . . ?
C21 Re2 Sb3 84.9(4) . . ?
C23 Re2 Sb1 167.1(5) . . ?
C22 Re2 Sb1 82.5(6) . . ?
C21 Re2 Sb1 95.8(4) . . ?
Sb3 Re2 Sb1 103.15(4) . . ?
C23 Re2 Sb2 93.9(5) . . ?
C22 Re2 Sb2 80.6(5) . . ?
C21 Re2 Sb2 167.6(4) . . ?
Sb3 Re2 Sb2 103.87(3) . . ?
Sb1 Re2 Sb2 73.88(3) . . ?
C23 Re2 Pt2 76.9(5) . . ?
C22 Re2 Pt2 129.6(5) . . ?
C21 Re2 Pt2 138.0(4) . . ?
Sb3 Re2 Pt2 53.32(3) . . ?
Sb1 Re2 Pt2 98.03(3) . . ?
Sb2 Re2 Pt2 52.24(3) . . ?
C23 Re2 Pt1 136.2(5) . . ?
C22 Re2 Pt1 131.6(6) . . ?
C21 Re2 Pt1 78.8(4) . . ?
Sb3 Re2 Pt1 52.83(3) . . ?
Sb1 Re2 Pt1 52.24(3) . . ?
Sb2 Re2 Pt1 99.32(3) . . ?
Pt2 Re2 Pt1 78.84(2) . . ?
C24 Sb1 Pt1 117.8(4) . . ?
C24 Sb1 Re1 112.9(4) . . ?
Pt1 Sb1 Re1 127.13(4) . . ?
C24 Sb1 Re2 113.6(4) . . ?
Pt1 Sb1 Re2 67.07(3) . . ?
Re1 Sb1 Re2 105.63(4) . . ?
C30 Sb2 Pt2 117.7(5) . . ?
C30 Sb2 Re1 116.6(5) . . ?
Pt2 Sb2 Re1 125.21(4) . . ?
C30 Sb2 Re2 106.3(4) . . ?
Pt2 Sb2 Re2 66.28(3) . . ?
Re1 Sb2 Re2 104.94(4) . . ?
C36 Sb3 Pt1 135.2(4) . . ?
C36 Sb3 Pt2 129.3(4) . . ?
Pt1 Sb3 Pt2 93.86(4) . . ?
C36 Sb3 Re2 115.1(4) . . ?
Pt1 Sb3 Re2 67.16(3) . . ?
Pt2 Sb3 Re2 66.59(3) . . ?
C50 P1 C46 106.6(8) . . ?
C50 P1 C42 107.7(9) . . ?
C46 P1 C42 109.9(8) . . ?
C50 P1 Pt1 113.6(6) . . ?
C46 P1 Pt1 105.7(5) . . ?
C42 P1 Pt1 113.1(6) . . ?
C62 P2 C58 107.6(9) . . ?
C62 P2 C54 109.4(9) . . ?
C58 P2 C54 107.7(9) . . ?
C62 P2 Pt2 108.5(5) . . ?
C58 P2 Pt2 113.2(6) . . ?
C54 P2 Pt2 110.4(6) . . ?
O11 C11 Re1 178.9(16) . . ?
O12 C12 Re1 179(2) . . ?
O13 C13 Re1 177.6(19) . . ?
O14 C14 Re1 179.1(17) . . ?
O21 C21 Re2 174.0(14) . . ?
O22 C22 Re2 172.9(19) . . ?
O23 C23 Re2 177.9(15) . . ?
C29 C24 C25 120.1(15) . . ?
C29 C24 Sb1 121.8(13) . . ?
C25 C24 Sb1 117.9(12) . . ?
C24 C25 C26 116.0(18) . . ?
C27 C26 C25 122(2) . . ?
C26 C27 C28 122(2) . . ?
C27 C28 C29 120(2) . . ?
C24 C29 C28 119.6(19) . . ?
C35 C30 C31 118.4(17) . . ?
C35 C30 Sb2 120.8(13) . . ?
C31 C30 Sb2 120.8(13) . . ?
C32 C31 C30 119.0(19) . . ?
C33 C32 C31 121(2) . . ?
C32 C33 C34 121(2) . . ?
C33 C34 C35 119(2) . . ?
C30 C35 C34 121.1(19) . . ?
C37 C36 C41 120.6(15) . . ?
C37 C36 Sb3 117.4(12) . . ?
C41 C36 Sb3 122.0(12) . . ?
C36 C37 C38 120.8(17) . . ?
C39 C38 C37 119.0(17) . . ?
C38 C39 C40 119.9(16) . . ?
C41 C40 C39 119.6(17) . . ?
C40 C41 C36 120.0(17) . . ?
C45 C42 C43 109.9(17) . . ?
C45 C42 C44 107.6(18) . . ?
C43 C42 C44 105.3(16) . . ?
C45 C42 P1 110.3(14) . . ?
C43 C42 P1 115.7(15) . . ?
C44 C42 P1 107.6(13) . . ?
C47 C46 C49 105.6(15) . . ?
C47 C46 C48 109.4(15) . . ?
C49 C46 C48 108.4(16) . . ?
C47 C46 P1 110.4(13) . . ?
C49 C46 P1 107.8(12) . . ?
C48 C46 P1 114.9(11) . . ?
C51 C50 C52 109.1(17) . . ?
C51 C50 C53 105.0(17) . . ?
C52 C50 C53 106.3(17) . . ?
C51 C50 P1 112.9(13) . . ?
C52 C50 P1 115.2(13) . . ?
C53 C50 P1 107.6(14) . . ?
C55 C54 C57 111(2) . . ?
C55 C54 C56 107.5(18) . . ?
C57 C54 C56 103.6(19) . . ?
C55 C54 P2 116.7(16) . . ?
C57 C54 P2 106.8(14) . . ?
C56 C54 P2 110.1(13) . . ?
C60 C58 C59 108.5(18) . . ?
C60 C58 C61 106.8(17) . . ?
C59 C58 C61 106.3(17) . . ?
C60 C58 P2 111.4(13) . . ?
C59 C58 P2 107.2(15) . . ?
C61 C58 P2 116.3(14) . . ?
C65 C62 C63 106.5(17) . . ?
C65 C62 C64 104.1(17) . . ?
C63 C62 C64 107.9(18) . . ?
C65 C62 P2 110.7(12) . . ?
C63 C62 P2 110.7(13) . . ?
C64 C62 P2 116.3(15) . . ?

loop_
_geom_bond_atom_site_label_1
_geom_bond_atom_site_label_2
_geom_bond_distance
_geom_bond_site_symmetry_2
_geom_bond_publ_flag
Pt1 P1 2.259(4) . ?
Pt1 Sb1 2.5139(11) . ?
Pt1 Sb3 2.5323(12) . ?
Pt1 Re2 2.9287(9) . ?
Pt2 P2 2.261(4) . ?
Pt2 Sb2 2.5161(11) . ?
Pt2 Sb3 2.5464(12) . ?
Pt2 Re2 2.9139(8) . ?
Re1 C14 1.888(19) . ?
Re1 C12 1.92(2) . ?
Re1 C11 2.00(2) . ?
Re1 C13 2.030(19) . ?
Re1 Sb1 2.7668(12) . ?
Re1 Sb2 2.7688(12) . ?
Re2 C23 1.885(18) . ?
Re2 C22 1.952(18) . ?
Re2 C21 1.955(17) . ?
Re2 Sb3 2.7526(11) . ?
Re2 Sb1 2.7729(12) . ?
Re2 Sb2 2.7965(12) . ?
Sb1 C24 2.153(15) . ?
Sb2 C30 2.148(16) . ?
Sb3 C36 2.170(15) . ?
P1 C50 1.903(16) . ?
P1 C46 1.912(16) . ?
P1 C42 1.93(2) . ?
P2 C62 1.880(16) . ?
P2 C58 1.908(19) . ?
P2 C54 1.910(19) . ?
O11 C11 1.156(19) . ?
O12 C12 1.14(2) . ?
O13 C13 1.119(19) . ?
O14 C14 1.187(19) . ?
O21 C21 1.135(17) . ?
O22 C22 1.126(18) . ?
O23 C23 1.167(18) . ?
C24 C29 1.38(2) . ?
C24 C25 1.41(2) . ?
C25 C26 1.42(2) . ?
C26 C27 1.31(2) . ?
C27 C28 1.33(3) . ?
C28 C29 1.39(3) . ?
C30 C35 1.33(2) . ?
C30 C31 1.41(2) . ?
C31 C32 1.40(2) . ?
C32 C33 1.31(3) . ?
C33 C34 1.35(3) . ?
C34 C35 1.41(2) . ?
C36 C37 1.33(2) . ?
C36 C41 1.37(2) . ?
C37 C38 1.39(2) . ?
C38 C39 1.35(2) . ?
C39 C40 1.39(2) . ?
C40 C41 1.36(2) . ?
C42 C45 1.49(2) . ?
C42 C43 1.52(2) . ?
C42 C44 1.57(3) . ?
C46 C47 1.49(2) . ?
C46 C49 1.52(2) . ?
C46 C48 1.54(2) . ?
C50 C51 1.51(3) . ?
C50 C52 1.56(2) . ?
C50 C53 1.56(3) . ?
C54 C55 1.50(2) . ?
C54 C57 1.52(3) . ?
C54 C56 1.52(3) . ?
C58 C60 1.51(3) . ?
C58 C59 1.53(3) . ?
C58 C61 1.57(2) . ?
C62 C65 1.50(2) . ?
C62 C63 1.53(2) . ?
C62 C64 1.54(2) . ?
